data_7032716
loop_
_publ_author_name
'Azam, Mohammad'
'Al-Resayes, Saud I'
'Velmurugan, Gunasekaran'
'Venuvanalingam, Ponnambalam'
'Wagler, J\"org'
'Kroke, Edwin'

_publ_section_title
;
 Novel uranyl(VI) complexes incorporating propylene-bridged salen-type
 N2O2-ligands: a structural and computational approach.
;
_journal_issue 2
_journal_name_full 'Dalton transactions (Cambridge, England : 2003)'
_journal_page_first 568
_journal_page_last 577
_journal_paper_doi 10.1039/c4dt02112f
_journal_volume 44
_journal_year 2015
_chemical_formula_moiety 'C19 H22 N2 O2'
_chemical_formula_sum 'C19 H22 N2 O2'
_chemical_formula_weight 310.39
_chemical_name_systematic
;
?
;
_space_group_IT_number 19
_symmetry_cell_setting orthorhombic
_symmetry_space_group_name_Hall 'P 2ac 2ab'
_symmetry_space_group_name_H-M 'P 21 21 21'
_atom_sites_solution_hydrogens geom
_atom_sites_solution_primary direct
_atom_sites_solution_secondary difmap
_audit_creation_method SHELXL-97
_cell_angle_alpha 90.00
_cell_angle_beta 90.00
_cell_angle_gamma 90.00
_cell_formula_units_Z 4
_cell_length_a 6.1281(3)
_cell_length_b 15.9681(10)
_cell_length_c 17.3110(8)
_cell_measurement_reflns_used 15570
_cell_measurement_temperature 200(2)
_cell_measurement_theta_max 27.30
_cell_measurement_theta_min 2.35
_cell_volume 1693.95(16)
_computing_structure_refinement 'SHELXL-97 (Sheldrick, 1997)'
_computing_structure_solution 'SHELXS-97 (Sheldrick, 1990)'
_diffrn_ambient_temperature 200(2)
_diffrn_measured_fraction_theta_full 0.998
_diffrn_measured_fraction_theta_max 0.998
_diffrn_measurement_device_type 'Stoe IPDS-2T'
_diffrn_measurement_method 'omega scans'
_diffrn_radiation_monochromator graphite
_diffrn_radiation_source 'fine-focus sealed tube'
_diffrn_radiation_type MoK\a
_diffrn_radiation_wavelength 0.71073
_diffrn_reflns_av_R_equivalents 0.0439
_diffrn_reflns_av_sigmaI/netI 0.0215
_diffrn_reflns_limit_h_max 7
_diffrn_reflns_limit_h_min -7
_diffrn_reflns_limit_k_max 20
_diffrn_reflns_limit_k_min -20
_diffrn_reflns_limit_l_max 22
_diffrn_reflns_limit_l_min -20
_diffrn_reflns_number 18886
_diffrn_reflns_theta_full 27.00
_diffrn_reflns_theta_max 27.00
_diffrn_reflns_theta_min 2.55
_exptl_absorpt_coefficient_mu 0.079
_exptl_absorpt_correction_type none
_exptl_crystal_colour yellow
_exptl_crystal_density_diffrn 1.217
_exptl_crystal_density_method 'not measured'
_exptl_crystal_description plate
_exptl_crystal_F_000 664
_exptl_crystal_size_max 0.40
_exptl_crystal_size_mid 0.25
_exptl_crystal_size_min 0.04
_refine_diff_density_max 0.184
_refine_diff_density_min -0.110
_refine_diff_density_rms 0.026
_refine_ls_extinction_method none
_refine_ls_goodness_of_fit_ref 1.067
_refine_ls_hydrogen_treatment mixed
_refine_ls_matrix_type full
_refine_ls_number_parameters 218
_refine_ls_number_reflns 3681
_refine_ls_number_restraints 0
_refine_ls_restrained_S_all 1.067
_refine_ls_R_factor_all 0.0367
_refine_ls_R_factor_gt 0.0311
_refine_ls_shift/su_max 0.001
_refine_ls_shift/su_mean 0.000
_refine_ls_structure_factor_coef Fsqd
_refine_ls_weighting_details 'calc w=1/[\s^2^(Fo^2^)+(0.0410P)^2^+0.1439P] where P=(Fo^2^+2Fc^2^)/3'
_refine_ls_weighting_scheme calc
_refine_ls_wR_factor_gt 0.0772
_refine_ls_wR_factor_ref 0.0799
_reflns_number_gt 3333
_reflns_number_total 3681
_reflns_threshold_expression >2sigma(I)
_cod_data_source_file c4dt02112f2.cif
_cod_data_source_block azam_a3_01
_cod_depositor_comments 'Adding full bibliography for 7032716--7032717.cif.'
_cod_original_sg_symbol_Hall P2ac2ab
_cod_original_sg_symbol_H-M P212121
_cod_database_code 7032716

loop_
_symmetry_equiv_pos_as_xyz
'x, y, z'
'-x+1/2, -y, z+1/2'
'x+1/2, -y+1/2, -z'
'-x, y+1/2, -z+1/2'

loop_
_atom_site_label
_atom_site_type_symbol
_atom_site_fract_x
_atom_site_fract_y
_atom_site_fract_z
_atom_site_U_iso_or_equiv
_atom_site_adp_type
_atom_site_occupancy
_atom_site_symmetry_multiplicity
_atom_site_calc_flag
_atom_site_refinement_flags
O1 O 0.93246(16) 0.22030(7) 0.64143(6) 0.0476(3) Uani 1 1 d .
H1O H 0.851(3) 0.2660(11) 0.6523(11) 0.061(5) Uiso 1 1 d .
O2 O 0.84251(17) 0.38500(7) 0.98860(6) 0.0488(3) Uani 1 1 d .
H2O H 0.769(4) 0.3780(13) 0.9400(14) 0.087(7) Uiso 1 1 d .
N1 N 0.60088(19) 0.32222(7) 0.64624(6) 0.0387(2) Uani 1 1 d .
N2 N 0.54026(18) 0.35285(6) 0.88923(6) 0.0366(2) Uani 1 1 d .
C1 C 0.8110(2) 0.17235(8) 0.59350(7) 0.0369(3) Uani 1 1 d .
C2 C 0.8997(2) 0.09823(8) 0.56436(8) 0.0448(3) Uani 1 1 d .
H2 H 1.0428 0.0818 0.5791 0.054 Uiso 1 1 calc R
C3 C 0.7813(3) 0.04896(9) 0.51459(9) 0.0495(4) Uani 1 1 d .
H3 H 0.8435 -0.0014 0.4954 0.059 Uiso 1 1 calc R
C4 C 0.5726(3) 0.07163(8) 0.49205(8) 0.0486(3) Uani 1 1 d .
H4 H 0.4927 0.0376 0.4570 0.058 Uiso 1 1 calc R
C5 C 0.4820(2) 0.14427(8) 0.52108(8) 0.0414(3) Uani 1 1 d .
H5 H 0.3385 0.1597 0.5060 0.050 Uiso 1 1 calc R
C6 C 0.5974(2) 0.19572(7) 0.57234(7) 0.0342(3) Uani 1 1 d .
C7 C 0.4952(2) 0.27158(8) 0.60293(7) 0.0354(3) Uani 1 1 d .
H7 H 0.3475 0.2834 0.5904 0.043 Uiso 1 1 calc R
C8 C 0.6943(2) 0.36692(7) 1.04393(7) 0.0360(3) Uani 1 1 d .
C9 C 0.7562(2) 0.37101(9) 1.12145(8) 0.0435(3) Uani 1 1 d .
H9 H 0.9010 0.3868 1.1346 0.052 Uiso 1 1 calc R
C10 C 0.6089(3) 0.35225(9) 1.17915(8) 0.0467(3) Uani 1 1 d .
H10 H 0.6534 0.3547 1.2317 0.056 Uiso 1 1 calc R
C11 C 0.3966(3) 0.32994(9) 1.16109(8) 0.0498(4) Uani 1 1 d .
H11 H 0.2954 0.3173 1.2010 0.060 Uiso 1 1 calc R
C12 C 0.3329(2) 0.32615(8) 1.08460(8) 0.0439(3) Uani 1 1 d .
H12 H 0.1872 0.3108 1.0724 0.053 Uiso 1 1 calc R
C13 C 0.4786(2) 0.34454(7) 1.02480(7) 0.0339(3) Uani 1 1 d .
C14 C 0.4069(2) 0.34023(7) 0.94454(7) 0.0348(3) Uani 1 1 d .
H14 H 0.2587 0.3278 0.9333 0.042 Uiso 1 1 calc R
C15 C 0.4928(2) 0.39772(8) 0.67477(7) 0.0418(3) Uani 1 1 d .
H15A H 0.3327 0.3904 0.6709 0.050 Uiso 1 1 calc R
H15B H 0.5342 0.4458 0.6418 0.050 Uiso 1 1 calc R
C16 C 0.5540(2) 0.41691(8) 0.75899(7) 0.0379(3) Uani 1 1 d .
C17 C 0.4669(2) 0.34517(8) 0.80957(7) 0.0384(3) Uani 1 1 d .
H17A H 0.3054 0.3455 0.8082 0.046 Uiso 1 1 calc R
H17B H 0.5174 0.2910 0.7883 0.046 Uiso 1 1 calc R
C18 C 0.4431(3) 0.49913(8) 0.78290(8) 0.0479(3) Uani 1 1 d .
H18A H 0.4978 0.5450 0.7506 0.072 Uiso 1 1 calc R
H18B H 0.4757 0.5110 0.8372 0.072 Uiso 1 1 calc R
H18C H 0.2849 0.4939 0.7761 0.072 Uiso 1 1 calc R
C19 C 0.8018(2) 0.42481(9) 0.76687(9) 0.0459(3) Uani 1 1 d .
H19A H 0.8570 0.4637 0.7277 0.069 Uiso 1 1 calc R
H19B H 0.8693 0.3697 0.7595 0.069 Uiso 1 1 calc R
H19C H 0.8378 0.4460 0.8184 0.069 Uiso 1 1 calc R

loop_
_atom_site_aniso_label
_atom_site_aniso_U_11
_atom_site_aniso_U_22
_atom_site_aniso_U_33
_atom_site_aniso_U_23
_atom_site_aniso_U_13
_atom_site_aniso_U_12
O1 0.0382(5) 0.0626(6) 0.0419(6) 0.0000(4) -0.0066(4) 0.0058(5)
O2 0.0378(5) 0.0705(7) 0.0383(5) -0.0010(5) 0.0034(4) -0.0111(5)
N1 0.0408(6) 0.0471(6) 0.0283(5) -0.0014(4) 0.0014(4) 0.0051(5)
N2 0.0378(6) 0.0394(5) 0.0324(5) 0.0024(4) -0.0002(4) -0.0005(4)
C1 0.0349(6) 0.0452(6) 0.0306(6) 0.0084(5) 0.0032(5) 0.0002(5)
C2 0.0407(7) 0.0484(7) 0.0452(8) 0.0142(6) 0.0103(6) 0.0073(6)
C3 0.0618(9) 0.0367(6) 0.0501(8) 0.0065(6) 0.0184(7) 0.0032(6)
C4 0.0641(10) 0.0383(6) 0.0436(7) 0.0013(6) 0.0035(7) -0.0098(7)
C5 0.0427(7) 0.0417(6) 0.0398(7) 0.0055(5) -0.0010(6) -0.0058(6)
C6 0.0355(6) 0.0380(6) 0.0292(6) 0.0064(5) 0.0034(5) 0.0000(5)
C7 0.0342(6) 0.0428(6) 0.0293(6) 0.0058(5) 0.0012(5) 0.0012(5)
C8 0.0373(6) 0.0344(6) 0.0364(6) -0.0006(5) 0.0016(5) -0.0011(5)
C9 0.0456(8) 0.0450(7) 0.0399(7) -0.0045(6) -0.0046(6) -0.0014(6)
C10 0.0632(9) 0.0445(7) 0.0323(7) -0.0012(5) -0.0015(6) -0.0016(7)
C11 0.0578(9) 0.0542(8) 0.0375(7) 0.0024(6) 0.0115(7) -0.0091(7)
C12 0.0440(7) 0.0452(7) 0.0427(7) 0.0014(6) 0.0053(6) -0.0070(6)
C13 0.0384(6) 0.0283(5) 0.0350(6) 0.0021(4) 0.0025(5) -0.0004(5)
C14 0.0342(6) 0.0313(5) 0.0390(6) 0.0010(5) -0.0004(5) -0.0009(5)
C15 0.0473(7) 0.0462(7) 0.0318(6) -0.0009(5) -0.0001(6) 0.0095(6)
C16 0.0427(7) 0.0397(6) 0.0312(6) -0.0011(5) 0.0025(5) 0.0013(5)
C17 0.0410(7) 0.0418(6) 0.0325(6) -0.0004(5) -0.0024(5) -0.0038(5)
C18 0.0615(9) 0.0421(7) 0.0402(7) -0.0012(5) 0.0083(7) 0.0067(6)
C19 0.0447(7) 0.0521(7) 0.0409(7) -0.0036(6) 0.0045(6) -0.0055(7)

loop_
_atom_type_symbol
_atom_type_description
_atom_type_scat_dispersion_real
_atom_type_scat_dispersion_imag
_atom_type_scat_source
C C 0.0033 0.0016 'International Tables Vol C Tables 4.2.6.8 and 6.1.1.4'
H H 0.0000 0.0000 'International Tables Vol C Tables 4.2.6.8 and 6.1.1.4'
N N 0.0061 0.0033 'International Tables Vol C Tables 4.2.6.8 and 6.1.1.4'
O O 0.0106 0.0060 'International Tables Vol C Tables 4.2.6.8 and 6.1.1.4'

loop_
_geom_angle_atom_site_label_1
_geom_angle_atom_site_label_2
_geom_angle_atom_site_label_3
_geom_angle
C1 O1 H1O 106.3(12)
C8 O2 H2O 106.3(13)
C7 N1 C15 119.36(12)
C14 N2 C17 120.03(11)
O1 C1 C2 119.14(12)
O1 C1 C6 121.39(12)
C2 C1 C6 119.47(13)
C3 C2 C1 120.41(14)
C3 C2 H2 119.8
C1 C2 H2 119.8
C2 C3 C4 120.96(13)
C2 C3 H3 119.5
C4 C3 H3 119.5
C5 C4 C3 119.22(14)
C5 C4 H4 120.4
C3 C4 H4 120.4
C4 C5 C6 121.37(14)
C4 C5 H5 119.3
C6 C5 H5 119.3
C5 C6 C1 118.55(12)
C5 C6 C7 119.94(12)
C1 C6 C7 121.51(12)
N1 C7 C6 121.29(12)
N1 C7 H7 119.4
C6 C7 H7 119.4
O2 C8 C9 119.26(12)
O2 C8 C13 121.21(12)
C9 C8 C13 119.54(12)
C10 C9 C8 120.53(13)
C10 C9 H9 119.7
C8 C9 H9 119.7
C9 C10 C11 120.50(13)
C9 C10 H10 119.8
C11 C10 H10 119.8
C12 C11 C10 119.53(13)
C12 C11 H11 120.2
C10 C11 H11 120.2
C11 C12 C13 121.33(14)
C11 C12 H12 119.3
C13 C12 H12 119.3
C12 C13 C8 118.58(12)
C12 C13 C14 120.19(12)
C8 C13 C14 121.24(11)
N2 C14 C13 120.99(12)
N2 C14 H14 119.5
C13 C14 H14 119.5
N1 C15 C16 111.98(11)
N1 C15 H15A 109.2
C16 C15 H15A 109.2
N1 C15 H15B 109.2
C16 C15 H15B 109.2
H15A C15 H15B 107.9
C19 C16 C18 110.18(12)
C19 C16 C15 110.10(11)
C18 C16 C15 108.55(11)
C19 C16 C17 110.81(11)
C18 C16 C17 109.27(11)
C15 C16 C17 107.88(10)
N2 C17 C16 111.69(10)
N2 C17 H17A 109.3
C16 C17 H17A 109.3
N2 C17 H17B 109.3
C16 C17 H17B 109.3
H17A C17 H17B 107.9
C16 C18 H18A 109.5
C16 C18 H18B 109.5
H18A C18 H18B 109.5
C16 C18 H18C 109.5
H18A C18 H18C 109.5
H18B C18 H18C 109.5
C16 C19 H19A 109.5
C16 C19 H19B 109.5
H19A C19 H19B 109.5
C16 C19 H19C 109.5
H19A C19 H19C 109.5
H19B C19 H19C 109.5

loop_
_geom_bond_atom_site_label_1
_geom_bond_atom_site_label_2
_geom_bond_distance
O1 C1 1.3524(17)
O1 H1O 0.91(2)
O2 C8 1.3512(16)
O2 H2O 0.96(2)
N1 C7 1.2788(17)
N1 C15 1.4616(16)
N2 C14 1.2747(17)
N2 C17 1.4556(16)
C1 C2 1.3968(19)
C1 C6 1.4094(18)
C2 C3 1.374(2)
C2 H2 0.9500
C3 C4 1.385(2)
C3 H3 0.9500
C4 C5 1.380(2)
C4 H4 0.9500
C5 C6 1.4008(18)
C5 H5 0.9500
C6 C7 1.4626(17)
C7 H7 0.9500
C8 C9 1.3961(19)
C8 C13 1.4086(18)
C9 C10 1.379(2)
C9 H9 0.9500
C10 C11 1.385(2)
C10 H10 0.9500
C11 C12 1.382(2)
C11 H11 0.9500
C12 C13 1.3984(18)
C12 H12 0.9500
C13 C14 1.4588(17)
C14 H14 0.9500
C15 C16 1.5364(18)
C15 H15A 0.9900
C15 H15B 0.9900
C16 C19 1.530(2)
C16 C18 1.5353(17)
C16 C17 1.5374(17)
C17 H17A 0.9900
C17 H17B 0.9900
C18 H18A 0.9800
C18 H18B 0.9800
C18 H18C 0.9800
C19 H19A 0.9800
C19 H19B 0.9800
C19 H19C 0.9800

loop_
_geom_torsion_atom_site_label_1
_geom_torsion_atom_site_label_2
_geom_torsion_atom_site_label_3
_geom_torsion_atom_site_label_4
_geom_torsion
O1 C1 C2 C3 -178.96(12)
C6 C1 C2 C3 0.93(19)
C1 C2 C3 C4 0.2(2)
C2 C3 C4 C5 -0.9(2)
C3 C4 C5 C6 0.5(2)
C4 C5 C6 C1 0.65(18)
C4 C5 C6 C7 -179.04(12)
O1 C1 C6 C5 178.55(12)
C2 C1 C6 C5 -1.34(17)
O1 C1 C6 C7 -1.76(18)
C2 C1 C6 C7 178.35(11)
C15 N1 C7 C6 179.32(11)
C5 C6 C7 N1 -175.90(11)
C1 C6 C7 N1 4.42(18)
O2 C8 C9 C10 -179.48(12)
C13 C8 C9 C10 0.86(19)
C8 C9 C10 C11 -0.7(2)
C9 C10 C11 C12 0.3(2)
C10 C11 C12 C13 -0.1(2)
C11 C12 C13 C8 0.26(19)
C11 C12 C13 C14 -179.86(13)
O2 C8 C13 C12 179.71(12)
C9 C8 C13 C12 -0.64(18)
O2 C8 C13 C14 -0.16(18)
C9 C8 C13 C14 179.48(11)
C17 N2 C14 C13 177.72(10)
C12 C13 C14 N2 -176.60(12)
C8 C13 C14 N2 3.27(17)
C7 N1 C15 C16 140.40(12)
N1 C15 C16 C19 56.51(15)
N1 C15 C16 C18 177.19(11)
N1 C15 C16 C17 -64.52(14)
C14 N2 C17 C16 136.46(12)
C19 C16 C17 N2 52.47(15)
C18 C16 C17 N2 -69.12(14)
C15 C16 C17 N2 173.06(11)
